data_1010973
loop_
_publ_author_name
'Hey, M H'
'Bannister, F A'

_publ_section_title
;
Studies on the Zeolites. Part IV. Ashcroftine (Kalithomsonite of S. G.
Gordon).
;
_journal_coden_ASTM MIASA6
_journal_name_full
;
Mineralogical Magazine and Journal of the Mineralogical Society (1876-
1968)
;
_journal_page_first 305
_journal_page_last 308
_journal_paper_doi 10.1180/minmag.1933.023.140.02
_journal_volume 23
_journal_year 1933
_chemical_compound_source 'from the British Museum'
_chemical_formula_structural 'Na K (Ca Mg Mn) Al4 Si5 O18 (H2 O)8'
_chemical_formula_sum 'Al4 Ca H16 K Mg Mn Na O26 Si5'
_chemical_name_mineral Ashcroftine
_chemical_name_systematic
;
Sodium potassium calcium magnesium manganese aluminium silicate hydrate
*
;
_space_group_IT_number 136
_symmetry_cell_setting tetragonal
_symmetry_Int_Tables_number 136
_symmetry_space_group_name_Hall '-P 4n 2n'
_symmetry_space_group_name_H-M 'P 42/m n m'
_cell_angle_alpha 90
_cell_angle_beta 90
_cell_angle_gamma 90
_cell_formula_units_Z 40
_cell_length_a 34.03999(5000)
_cell_length_b 34.03999(5000)
_cell_length_c 17.48999(5000)
_cell_volume 20266.0
_cod_original_formula_sum 'H16 Al4 Ca K Mg Mn Na O26 Si5'
_cod_database_code 1010973

loop_
_symmetry_equiv_pos_as_xyz
x,y,z
-x,-y,z
1/2+x,1/2-y,1/2+z
1/2-x,1/2+y,1/2+z
-x,-y,-z
x,y,-z
1/2-x,1/2+y,1/2-z
1/2+x,1/2-y,1/2-z
y,x,z
-y,-x,z
1/2-y,1/2+x,1/2+z
1/2+y,1/2-x,1/2+z
-y,-x,-z
y,x,-z
1/2+y,1/2-x,1/2-z
1/2-y,1/2+x,1/2-z

loop_
_atom_site_label
_atom_site_fract_x
_atom_site_fract_y
_atom_site_fract_z
? ? ? ?
